data_7117524
loop_
_publ_author_name
'Lei Mei'
'Lin Wang'
'Li-yong Yuan'
'Shu-wen An'
'Yu-liang Zhao'
'Zhi-fang Chai'
'Peter C. Burns'
'Wei-qun Shi'

_publ_section_title
;
 Supramolecular inclusion-based molecular integral rigidity: a feasible
 strategy for controlling the structural connectivity of uranyl
 polyrotaxane networks
;
_journal_name_full Chem.Commun.
_journal_page_first 11990
_journal_paper_doi 10.1039/C5cc04409J
_journal_volume 51
_journal_year 2015
_chemical_formula_sum 'C54 H56 N26 O22 S U'
_chemical_formula_weight 1691.34
_chemical_name_systematic u1
_space_group_IT_number 2
_symmetry_cell_setting triclinic
_symmetry_space_group_name_Hall '-P 1'
_symmetry_space_group_name_H-M 'P -1'
_atom_sites_solution_hydrogens geom
_atom_sites_solution_primary direct
_atom_sites_solution_secondary difmap
_audit_block_doi 10.5517/cc14j2g6
_audit_creation_method SHELXL-97
_audit_update_record
;
2015-04-07 deposited with the CCDC.
2015-06-22 downloaded from the CCDC.
;
_cell_angle_alpha 68.423(3)
_cell_angle_beta 89.602(3)
_cell_angle_gamma 83.048(3)
_cell_formula_units_Z 2
_cell_length_a 15.4905(4)
_cell_length_b 15.7934(5)
_cell_length_c 16.7184(6)
_cell_measurement_temperature 293(2)
_cell_volume 3772.4(2)
_computing_structure_refinement 'SHELXL-97 (Sheldrick, 1997)'
_computing_structure_solution 'SHELXS-97 (Sheldrick, 1990)'
_diffrn_ambient_temperature 293(2)
_diffrn_measured_fraction_theta_full 0.999
_diffrn_measured_fraction_theta_max 0.999
_diffrn_radiation_monochromator graphite
_diffrn_radiation_source 'fine-focus sealed tube'
_diffrn_radiation_type CuK\a
_diffrn_radiation_wavelength 1.54184
_diffrn_reflns_av_R_equivalents 0.0318
_diffrn_reflns_av_sigmaI/netI 0.0407
_diffrn_reflns_limit_h_max 17
_diffrn_reflns_limit_h_min -18
_diffrn_reflns_limit_k_max 18
_diffrn_reflns_limit_k_min -18
_diffrn_reflns_limit_l_max 19
_diffrn_reflns_limit_l_min -19
_diffrn_reflns_number 27126
_diffrn_reflns_theta_full 67.08
_diffrn_reflns_theta_max 67.08
_diffrn_reflns_theta_min 3.30
_exptl_absorpt_coefficient_mu 7.054
_exptl_crystal_colour yellow
_exptl_crystal_density_diffrn 1.489
_exptl_crystal_density_method 'not measured'
_exptl_crystal_description prism
_exptl_crystal_F_000 1692
_refine_diff_density_max 1.709
_refine_diff_density_min -2.694
_refine_diff_density_rms 0.105
_refine_ls_extinction_method none
_refine_ls_goodness_of_fit_ref 1.057
_refine_ls_hydrogen_treatment mixed
_refine_ls_matrix_type full
_refine_ls_number_parameters 937
_refine_ls_number_reflns 13434
_refine_ls_number_restraints 0
_refine_ls_restrained_S_all 1.057
_refine_ls_R_factor_all 0.0378
_refine_ls_R_factor_gt 0.0354
_refine_ls_shift/su_max 0.002
_refine_ls_shift/su_mean 0.000
_refine_ls_structure_factor_coef Fsqd
_refine_ls_weighting_details 'calc w=1/[\s^2^(Fo^2^)+(0.0602P)^2^+2.9708P] where P=(Fo^2^+2Fc^2^)/3'
_refine_ls_weighting_scheme calc
_refine_ls_wR_factor_gt 0.0985
_refine_ls_wR_factor_ref 0.1004
_reflns_number_gt 12397
_reflns_number_total 13434
_reflns_threshold_expression >2sigma(I)
_cod_data_source_file c5cc04409j2.cif
_cod_data_source_block 1
_cod_original_sg_symbol_H-M p-1
_cod_database_code 7117524

loop_
_symmetry_equiv_pos_as_xyz
'x, y, z'
'-x, -y, -z'

loop_
_atom_site_label
_atom_site_type_symbol
_atom_site_fract_x
_atom_site_fract_y
_atom_site_fract_z
_atom_site_U_iso_or_equiv
_atom_site_adp_type
_atom_site_occupancy
_atom_site_symmetry_multiplicity
_atom_site_calc_flag
_atom_site_refinement_flags
_atom_site_disorder_assembly
_atom_site_disorder_group
U1 U 0.588971(8) 0.072197(9) 0.603096(9) 0.03173(6) Uani 1 1 d . . .
O3 O 0.4774(2) 0.1212(2) 0.4956(2) 0.0420(8) Uani 1 1 d . . .
O2 O 0.6582(2) 0.1366(2) 0.5267(3) 0.0478(8) Uani 1 1 d . . .
O21 O 0.3361(2) 0.6124(2) 0.1854(2) 0.0415(8) Uani 1 1 d . . .
O15 O 0.9802(2) 0.4278(2) 0.2504(2) 0.0480(8) Uani 1 1 d . . .
O17 O 0.7061(2) 0.6451(3) 0.3993(2) 0.0468(8) Uani 1 1 d . . .
O20 O 0.7759(2) 0.4874(3) 0.1180(2) 0.0530(10) Uani 1 1 d . . .
O18 O 0.8823(2) 0.4126(2) 0.7735(2) 0.0399(7) Uani 1 1 d . . .
O19 O 0.7338(2) 0.4489(2) 0.6022(2) 0.0428(8) Uani 1 1 d . . .
N2 N 0.8876(2) 0.5614(3) 0.2212(2) 0.0357(8) Uani 1 1 d . . .
O23 O 0.4493(2) 0.3730(2) 0.2921(2) 0.0470(8) Uani 1 1 d . . .
O6 O 0.5597(5) 0.3251(4) 0.5400(3) 0.108(2) Uani 1 1 d . . .
O22 O 0.6627(2) 0.3238(3) 0.2493(2) 0.0458(8) Uani 1 1 d . . .
O14 O 1.1498(2) 0.1989(2) 0.6234(2) 0.0453(8) Uani 1 1 d . . .
O25 O 0.5606(2) 0.2135(3) -0.0501(2) 0.0492(8) Uani 1 1 d . . .
N8 N 0.2622(2) 0.5159(3) 0.1428(2) 0.0342(8) Uani 1 1 d . . .
N9 N 0.8043(2) 0.3035(3) 0.6290(2) 0.0345(8) Uani 1 1 d . . .
N10 N 0.3294(3) 0.3601(3) 0.2188(3) 0.0410(9) Uani 1 1 d . . .
O16 O 0.9929(2) 0.2308(3) 0.4496(2) 0.0480(8) Uani 1 1 d . . .
N12 N 0.9077(2) 0.2792(3) 0.7462(2) 0.0353(8) Uani 1 1 d . . .
N13 N 0.4566(2) 0.4102(3) 0.7836(2) 0.0352(8) Uani 1 1 d . . .
N14 N 0.7925(3) 0.3762(3) 0.0587(2) 0.0424(9) Uani 1 1 d . . .
N15 N 0.8444(2) 0.4316(3) 0.3081(2) 0.0338(8) Uani 1 1 d . . .
N16 N 0.7519(2) 0.3874(3) 0.4968(2) 0.0359(8) Uani 1 1 d . . .
N17 N 0.8511(2) 0.2956(3) 0.4376(2) 0.0351(8) Uani 1 1 d . . .
O24 O 0.3388(3) 0.2882(3) -0.0174(2) 0.0552(9) Uani 1 1 d . . .
N19 N 0.9112(2) 0.2199(3) 0.5676(3) 0.0386(9) Uani 1 1 d . . .
N20 N 0.2851(3) 0.3250(3) 0.0955(3) 0.0413(9) Uani 1 1 d . . .
N21 N 1.0149(2) 0.1975(3) 0.6833(2) 0.0364(8) Uani 1 1 d . . .
N22 N 0.5925(3) 0.2202(3) 0.2150(3) 0.0400(9) Uani 1 1 d . . .
N23 N 1.0161(2) 0.3239(3) 0.8016(3) 0.0365(8) Uani 1 1 d . . .
N24 N 0.2469(3) 0.6652(3) 0.0628(2) 0.0386(9) Uani 1 1 d . . .
N25 N 0.7778(3) 0.6477(3) 0.2774(3) 0.0378(8) Uani 1 1 d . . .
N26 N 0.4040(3) 0.2258(3) 0.1184(3) 0.0430(9) Uani 1 1 d . . .
N27 N 0.2011(2) 0.3279(2) 0.4213(2) 0.0321(8) Uani 1 1 d . . .
N29 N 0.6767(3) 0.2155(3) 0.0347(3) 0.0415(9) Uani 1 1 d . . .
N33 N 1.1228(2) 0.2396(3) 0.7412(3) 0.0393(9) Uani 1 1 d . . .
C3 C 0.3331(3) 0.1872(3) 0.4537(3) 0.0292(9) Uani 1 1 d . . .
C4 C 0.3490(3) 0.2703(3) 0.4566(3) 0.0293(8) Uani 1 1 d . . .
H4 H 0.4047 0.2789 0.4697 0.035 Uiso 1 1 calc R . .
N30 N 0.4431(3) 0.2522(3) 0.2482(3) 0.0404(9) Uani 1 1 d . . .
N31 N 0.7183(3) 0.2562(3) 0.1555(3) 0.0429(9) Uani 1 1 d . . .
N28 N 0.5527(3) 0.1754(3) 0.0965(3) 0.0440(9) Uani 1 1 d . . .
N32 N 0.7321(2) 0.5183(3) 0.3619(2) 0.0365(8) Uani 1 1 d . . .
C10 C 0.4067(3) 0.1104(3) 0.4706(3) 0.0314(9) Uani 1 1 d . . .
C11 C 0.5293(3) 0.2071(3) 0.2806(3) 0.0418(11) Uani 1 1 d . . .
H11A H 0.5485 0.2299 0.3230 0.050 Uiso 1 1 calc R . .
H11B H 0.5266 0.1418 0.3094 0.050 Uiso 1 1 calc R . .
N34 N 0.2073(3) 0.4785(3) 0.0267(3) 0.0419(9) Uani 1 1 d . . .
C13 C 0.1288(3) 0.4052(3) 0.4019(3) 0.0390(11) Uani 1 1 d . . .
H13A H 0.0832 0.3957 0.3677 0.047 Uiso 1 1 calc R . .
H13B H 0.1505 0.4623 0.3680 0.047 Uiso 1 1 calc R . .
C14 C 0.8421(3) 0.3329(3) 0.3448(3) 0.0374(10) Uani 1 1 d . . .
H14A H 0.7873 0.3194 0.3274 0.045 Uiso 1 1 calc R . .
H14B H 0.8887 0.3029 0.3218 0.045 Uiso 1 1 calc R . .
C15 C 0.4286(3) 0.4590(4) 0.8431(3) 0.0412(11) Uani 1 1 d . . .
H15A H 0.3782 0.4339 0.8731 0.049 Uiso 1 1 calc R . .
H15B H 0.4111 0.5234 0.8092 0.049 Uiso 1 1 calc R . .
C16 C 1.0537(3) 0.2369(3) 0.7999(3) 0.0353(9) Uani 1 1 d . . .
H16 H 1.0712 0.1931 0.8580 0.042 Uiso 1 1 calc R . .
C18 C 0.6119(3) 0.1587(3) 0.1688(3) 0.0435(11) Uani 1 1 d . . .
H18 H 0.6182 0.0942 0.2079 0.052 Uiso 1 1 calc R . .
C19 C 0.0909(3) 0.4132(3) 0.4825(3) 0.0354(10) Uani 1 1 d . . .
H19A H 0.1366 0.4207 0.5178 0.042 Uiso 1 1 calc R . .
H19B H 0.0669 0.3573 0.5154 0.042 Uiso 1 1 calc R . .
C20 C 0.9109(3) 0.4692(3) 0.2591(3) 0.0346(9) Uani 1 1 d . . .
C21 C 0.7964(3) 0.5874(3) 0.2306(3) 0.0323(9) Uani 1 1 d . . .
H21 H 0.7644 0.6118 0.1747 0.039 Uiso 1 1 calc R . .
C22 C 0.2502(3) 0.1767(3) 0.4334(4) 0.0469(12) Uani 1 1 d . . .
H22 H 0.2389 0.1219 0.4294 0.056 Uiso 1 1 calc R . .
C23 C 0.8203(3) 0.2410(3) 0.5845(3) 0.0321(9) Uani 1 1 d . . .
H23 H 0.7929 0.1852 0.6122 0.039 Uiso 1 1 calc R . .
C24 C 0.9299(3) 0.3464(3) 0.7731(3) 0.0316(9) Uani 1 1 d . . .
C25 C 0.1840(3) 0.6289(3) 0.0236(3) 0.0385(10) Uani 1 1 d . . .
H25 H 0.1251 0.6608 0.0207 0.046 Uiso 1 1 calc R . .
C26 C 0.9734(3) 0.1560(3) 0.6326(3) 0.0400(10) Uani 1 1 d . . .
H26A H 0.9438 0.1067 0.6706 0.048 Uiso 1 1 calc R . .
H26B H 1.0178 0.1293 0.6046 0.048 Uiso 1 1 calc R . .
C27 C 0.4650(3) 0.1550(4) 0.1042(4) 0.0461(12) Uani 1 1 d . . .
H27A H 0.4629 0.0972 0.1519 0.055 Uiso 1 1 calc R . .
H27B H 0.4467 0.1474 0.0522 0.055 Uiso 1 1 calc R . .
C28 C 0.3004(3) 0.2932(3) 0.1876(3) 0.0400(11) Uani 1 1 d . . .
H28 H 0.2505 0.2664 0.2187 0.048 Uiso 1 1 calc R . .
C29 C 0.1903(3) 0.5269(3) 0.0839(3) 0.0354(10) Uani 1 1 d . . .
H29 H 0.1363 0.5128 0.1141 0.043 Uiso 1 1 calc R . .
C30 C 0.5039(3) 0.3245(3) 0.6713(3) 0.0352(10) Uani 1 1 d . . .
C31 C 0.2812(3) 0.3398(3) 0.4398(3) 0.0322(9) Uani 1 1 d . . .
H31 H 0.2914 0.3961 0.4412 0.039 Uiso 1 1 calc R . .
C32 C 0.7792(3) 0.2984(3) 0.4933(3) 0.0316(9) Uani 1 1 d . . .
H32 H 0.7300 0.2715 0.4801 0.038 Uiso 1 1 calc R . .
C33 C 0.7850(3) 0.4648(4) 0.0561(3) 0.0410(11) Uani 1 1 d . . .
C34 C 0.9254(3) 0.2480(3) 0.4815(3) 0.0342(9) Uani 1 1 d . . .
C35 C 0.5303(4) 0.2800(4) 0.6070(4) 0.0494(13) Uani 1 1 d . . .
C36 C 0.7605(3) 0.3869(3) 0.5783(3) 0.0316(9) Uani 1 1 d . . .
C37 C 0.3812(3) 0.2211(3) 0.2044(3) 0.0404(11) Uani 1 1 d . . .
H37 H 0.3677 0.1597 0.2402 0.049 Uiso 1 1 calc R . .
C38 C 0.2870(3) 0.6001(3) 0.1353(3) 0.0335(9) Uani 1 1 d . . .
C39 C 0.4656(3) 0.2789(3) 0.7472(3) 0.0417(11) Uani 1 1 d . . .
H39 H 0.4555 0.2184 0.7606 0.050 Uiso 1 1 calc R . .
C40 C 0.5934(3) 0.2031(3) 0.0196(3) 0.0408(11) Uani 1 1 d . . .
C41 C 0.4421(3) 0.3227(3) 0.8032(3) 0.0425(11) Uani 1 1 d . . .
H41 H 0.4162 0.2919 0.8543 0.051 Uiso 1 1 calc R . .
C42 C 0.9782(3) 0.2054(3) 0.7605(3) 0.0348(9) Uani 1 1 d . . .
H42 H 0.9622 0.1467 0.7999 0.042 Uiso 1 1 calc R . .
C43 C 1.1008(3) 0.2110(3) 0.6763(3) 0.0359(10) Uani 1 1 d . . .
C44 C 0.8191(3) 0.2767(3) 0.7205(3) 0.0363(10) Uani 1 1 d . . .
H44A H 0.8045 0.2149 0.7489 0.044 Uiso 1 1 calc R . .
H44B H 0.7801 0.3171 0.7403 0.044 Uiso 1 1 calc R . .
C45 C 0.7364(3) 0.6077(3) 0.3521(3) 0.0353(10) Uani 1 1 d . . .
C46 C 0.6901(3) 0.4555(4) 0.4328(3) 0.0414(11) Uani 1 1 d . . .
H46A H 0.6522 0.4240 0.4105 0.050 Uiso 1 1 calc R . .
H46B H 0.6540 0.4903 0.4607 0.050 Uiso 1 1 calc R . .
C47 C 0.4661(3) 0.5023(4) 0.9667(3) 0.0405(11) Uani 1 1 d . . .
H47A H 0.4477 0.5661 0.9315 0.049 Uiso 1 1 calc R . .
H47B H 0.4157 0.4764 0.9960 0.049 Uiso 1 1 calc R . .
C48 C 0.7654(3) 0.4965(3) 0.2901(3) 0.0332(9) Uani 1 1 d . . .
H48 H 0.7201 0.4784 0.2613 0.040 Uiso 1 1 calc R . .
C49 C 0.3427(3) 0.2808(3) 0.0575(3) 0.0403(11) Uani 1 1 d . . .
C50 C 0.2050(3) 0.3811(4) 0.0517(4) 0.0462(12) Uani 1 1 d . . .
H50A H 0.1937 0.3680 0.0007 0.055 Uiso 1 1 calc R . .
H50B H 0.1570 0.3637 0.0894 0.055 Uiso 1 1 calc R . .
C51 C 0.0199(3) 0.4946(3) 0.4607(3) 0.0383(10) Uani 1 1 d . . .
H51A H 0.0443 0.5501 0.4275 0.046 Uiso 1 1 calc R . .
H51B H -0.0254 0.4868 0.4252 0.046 Uiso 1 1 calc R . .
C52 C 0.4114(3) 0.3340(3) 0.2555(3) 0.0370(10) Uani 1 1 d . . .
C53 C 0.2738(3) 0.4388(3) 0.2235(3) 0.0407(11) Uani 1 1 d . . .
H53A H 0.2173 0.4205 0.2425 0.049 Uiso 1 1 calc R . .
H53B H 0.2987 0.4577 0.2663 0.049 Uiso 1 1 calc R . .
C54 C 1.0583(3) 0.3784(3) 0.8378(3) 0.0377(10) Uani 1 1 d . . .
H54A H 1.0937 0.3378 0.8879 0.045 Uiso 1 1 calc R . .
H54B H 1.0142 0.4151 0.8570 0.045 Uiso 1 1 calc R . .
C55 C 0.1843(3) 0.2476(4) 0.4190(4) 0.0480(13) Uani 1 1 d . . .
H55 H 0.1277 0.2399 0.4075 0.058 Uiso 1 1 calc R . .
C56 C 0.4946(3) 0.4546(4) 0.7113(3) 0.0446(12) Uani 1 1 d . . .
H56 H 0.5056 0.5145 0.6997 0.054 Uiso 1 1 calc R . .
C57 C 0.4984(3) 0.4514(3) 0.9088(3) 0.0362(10) Uani 1 1 d . . .
H57A H 0.5490 0.4768 0.8794 0.043 Uiso 1 1 calc R . .
H57B H 0.5159 0.3872 0.9435 0.043 Uiso 1 1 calc R . .
C58 C 0.6986(3) 0.1858(3) 0.1256(3) 0.0407(11) Uani 1 1 d . . .
H58 H 0.7446 0.1333 0.1439 0.049 Uiso 1 1 calc R . .
C59 C 0.5178(3) 0.4138(4) 0.6540(3) 0.0428(11) Uani 1 1 d . . .
H59 H 0.5430 0.4464 0.6031 0.051 Uiso 1 1 calc R . .
C60 C 1.2100(3) 0.2564(3) 0.7558(3) 0.0412(11) Uani 1 1 d . . .
H60A H 1.2240 0.2311 0.8172 0.049 Uiso 1 1 calc R . .
H60B H 1.2507 0.2241 0.7291 0.049 Uiso 1 1 calc R . .
C61 C 0.6580(3) 0.2729(3) 0.2106(3) 0.0380(10) Uani 1 1 d . . .
C62 C 0.2612(3) 0.7593(3) 0.0328(3) 0.0427(11) Uani 1 1 d . . .
H62A H 0.2815 0.7726 0.0811 0.051 Uiso 1 1 calc R . .
H62B H 0.2060 0.7974 0.0115 0.051 Uiso 1 1 calc R . .
C65 C 0.7972(3) 0.2985(4) 0.1382(3) 0.0463(12) Uani 1 1 d . . .
H65A H 0.8102 0.3178 0.1850 0.056 Uiso 1 1 calc R . .
H65B H 0.8447 0.2532 0.1366 0.056 Uiso 1 1 calc R . .
O5 O 0.5182(3) 0.1959(2) 0.6300(3) 0.0518(9) Uani 1 1 d . . .
O7 O 0.6714(3) 0.0860(3) 0.7208(3) 0.0758(13) Uani 1 1 d . . .
S1 S 0.73519(11) -0.00076(12) 0.74548(11) 0.0722(5) Uani 1 1 d . . .
O8 O 0.7130(3) -0.0376(3) 0.6788(3) 0.0601(10) Uani 1 1 d . . .
O9 O 0.8228(3) 0.0220(4) 0.7396(4) 0.0993(19) Uani 1 1 d . . .
O10 O 0.7198(5) -0.0637(5) 0.8301(4) 0.119(2) Uani 1 1 d . . .
O1 O 0.5194(2) 0.0051(2) 0.6777(3) 0.0536(9) Uani 1 1 d . . .
O4 O 0.3898(2) 0.0415(2) 0.4583(3) 0.0598(11) Uani 1 1 d . . .

loop_
_atom_site_aniso_label
_atom_site_aniso_U_11
_atom_site_aniso_U_22
_atom_site_aniso_U_33
_atom_site_aniso_U_23
_atom_site_aniso_U_13
_atom_site_aniso_U_12
U1 0.03195(9) 0.02210(9) 0.04610(10) -0.01774(7) 0.00209(6) -0.00553(6)
O3 0.0368(17) 0.0356(17) 0.059(2) -0.0272(16) -0.0077(15) 0.0065(13)
O2 0.050(2) 0.0316(18) 0.066(2) -0.0209(17) 0.0094(17) -0.0137(15)
O21 0.0405(17) 0.055(2) 0.0414(18) -0.0323(17) 0.0028(14) -0.0052(15)
O15 0.0381(18) 0.048(2) 0.062(2) -0.0289(18) 0.0069(16) 0.0039(15)
O17 0.0487(19) 0.057(2) 0.0416(18) -0.0307(17) 0.0016(15) 0.0075(16)
O20 0.052(2) 0.083(3) 0.0440(19) -0.047(2) 0.0051(16) -0.0072(19)
O18 0.0398(17) 0.0394(18) 0.0474(18) -0.0256(15) 0.0101(14) -0.0010(14)
O19 0.0490(19) 0.0341(17) 0.0485(19) -0.0211(15) 0.0054(15) 0.0019(14)
N2 0.0336(19) 0.038(2) 0.040(2) -0.0213(18) 0.0036(15) -0.0034(16)
O23 0.059(2) 0.0420(19) 0.049(2) -0.0240(17) 0.0022(16) -0.0164(16)
O6 0.194(6) 0.078(3) 0.088(4) -0.062(3) 0.085(4) -0.059(4)
O22 0.0473(19) 0.057(2) 0.0461(19) -0.0320(18) 0.0039(15) -0.0134(16)
O14 0.0438(18) 0.046(2) 0.050(2) -0.0261(17) 0.0039(15) 0.0061(15)
O25 0.055(2) 0.054(2) 0.047(2) -0.0294(18) -0.0020(16) -0.0058(17)
N8 0.0351(19) 0.044(2) 0.0299(18) -0.0211(17) 0.0070(15) -0.0033(16)
N9 0.043(2) 0.0288(19) 0.0341(19) -0.0150(16) 0.0032(16) -0.0030(15)
N10 0.052(2) 0.040(2) 0.039(2) -0.0235(18) 0.0030(18) -0.0053(18)
O16 0.0363(17) 0.059(2) 0.056(2) -0.0319(19) 0.0059(15) 0.0014(16)
N12 0.0322(18) 0.034(2) 0.044(2) -0.0204(17) 0.0016(16) 0.0002(15)
N13 0.0349(19) 0.041(2) 0.042(2) -0.0319(18) -0.0042(16) 0.0010(16)
N14 0.048(2) 0.055(3) 0.032(2) -0.0246(19) 0.0050(17) -0.0083(19)
N15 0.0348(19) 0.036(2) 0.0342(19) -0.0193(17) 0.0005(15) 0.0002(15)
N16 0.0329(18) 0.038(2) 0.037(2) -0.0167(17) 0.0009(15) 0.0039(16)
N17 0.0364(19) 0.035(2) 0.037(2) -0.0177(17) 0.0028(15) 0.0002(16)
O24 0.062(2) 0.066(3) 0.051(2) -0.038(2) 0.0066(18) -0.0056(19)
N19 0.0345(19) 0.042(2) 0.042(2) -0.0210(18) -0.0006(16) 0.0026(16)
N20 0.041(2) 0.049(2) 0.045(2) -0.030(2) 0.0054(17) -0.0080(18)
N21 0.0349(19) 0.037(2) 0.042(2) -0.0218(18) -0.0005(16) 0.0009(16)
N22 0.047(2) 0.038(2) 0.041(2) -0.0210(18) 0.0091(17) -0.0082(17)
N23 0.0343(19) 0.037(2) 0.045(2) -0.0240(18) 0.0014(16) -0.0020(16)
N24 0.044(2) 0.043(2) 0.036(2) -0.0235(18) 0.0022(16) -0.0054(17)
N25 0.042(2) 0.037(2) 0.041(2) -0.0235(18) 0.0023(17) -0.0001(16)
N26 0.052(2) 0.039(2) 0.049(2) -0.027(2) 0.0091(19) -0.0083(18)
N27 0.0325(18) 0.0300(19) 0.0351(19) -0.0179(16) 0.0060(15) 0.0095(15)
N29 0.043(2) 0.044(2) 0.041(2) -0.0200(19) 0.0021(17) -0.0057(18)
N33 0.0339(19) 0.044(2) 0.048(2) -0.0272(19) 0.0009(16) -0.0004(16)
C3 0.027(2) 0.026(2) 0.039(2) -0.0186(18) 0.0077(17) 0.0011(16)
C4 0.032(2) 0.026(2) 0.035(2) -0.0176(18) -0.0003(17) 0.0025(16)
N30 0.044(2) 0.036(2) 0.047(2) -0.0212(19) 0.0080(18) -0.0115(17)
N31 0.038(2) 0.056(3) 0.041(2) -0.026(2) 0.0032(17) -0.0066(18)
N28 0.045(2) 0.047(2) 0.049(2) -0.028(2) 0.0067(18) -0.0089(19)
N32 0.0370(19) 0.040(2) 0.036(2) -0.0204(17) 0.0049(16) -0.0006(16)
C10 0.035(2) 0.023(2) 0.041(2) -0.0197(19) 0.0031(18) 0.0026(17)
C11 0.051(3) 0.033(2) 0.039(2) -0.011(2) 0.008(2) -0.010(2)
N34 0.050(2) 0.047(2) 0.041(2) -0.030(2) 0.0063(18) -0.0076(19)
C13 0.037(2) 0.038(3) 0.040(2) -0.018(2) 0.0016(19) 0.018(2)
C14 0.045(3) 0.040(3) 0.037(2) -0.026(2) -0.0001(19) -0.003(2)
C15 0.037(2) 0.056(3) 0.048(3) -0.043(3) -0.002(2) 0.005(2)
C16 0.039(2) 0.029(2) 0.035(2) -0.0113(19) -0.0043(18) 0.0028(18)
C18 0.053(3) 0.033(2) 0.045(3) -0.016(2) 0.004(2) -0.001(2)
C19 0.036(2) 0.033(2) 0.037(2) -0.0175(19) 0.0012(18) 0.0128(18)
C20 0.037(2) 0.041(3) 0.033(2) -0.024(2) -0.0028(18) -0.0005(19)
C21 0.032(2) 0.039(2) 0.031(2) -0.0205(19) -0.0030(17) 0.0024(18)
C22 0.035(2) 0.038(3) 0.082(4) -0.038(3) 0.008(2) -0.005(2)
C23 0.034(2) 0.028(2) 0.039(2) -0.0176(19) 0.0061(18) -0.0078(17)
C24 0.037(2) 0.034(2) 0.026(2) -0.0140(18) 0.0079(17) -0.0042(18)
C25 0.033(2) 0.052(3) 0.039(2) -0.029(2) 0.0085(19) -0.003(2)
C26 0.048(3) 0.028(2) 0.048(3) -0.021(2) -0.002(2) 0.0026(19)
C27 0.052(3) 0.038(3) 0.060(3) -0.030(2) 0.009(2) -0.012(2)
C28 0.044(3) 0.040(3) 0.046(3) -0.023(2) 0.016(2) -0.018(2)
C29 0.032(2) 0.050(3) 0.036(2) -0.029(2) 0.0107(18) -0.0072(19)
C30 0.037(2) 0.036(2) 0.044(3) -0.029(2) -0.0018(19) -0.0026(18)
C31 0.043(2) 0.024(2) 0.031(2) -0.0155(18) 0.0018(18) 0.0037(17)
C32 0.027(2) 0.033(2) 0.039(2) -0.0167(19) 0.0015(17) -0.0088(17)
C33 0.030(2) 0.064(3) 0.044(3) -0.036(3) 0.0055(19) -0.009(2)
C34 0.031(2) 0.034(2) 0.045(3) -0.023(2) 0.0045(19) -0.0058(18)
C35 0.063(3) 0.045(3) 0.059(3) -0.040(3) 0.016(3) -0.010(2)
C36 0.028(2) 0.033(2) 0.036(2) -0.0151(19) 0.0055(17) -0.0055(17)
C37 0.051(3) 0.033(2) 0.042(3) -0.017(2) 0.016(2) -0.018(2)
C38 0.032(2) 0.044(3) 0.033(2) -0.024(2) 0.0116(18) -0.0023(18)
C39 0.060(3) 0.030(2) 0.042(3) -0.021(2) 0.002(2) -0.005(2)
C40 0.053(3) 0.029(2) 0.045(3) -0.021(2) 0.007(2) -0.001(2)
C41 0.056(3) 0.042(3) 0.036(2) -0.022(2) 0.003(2) -0.005(2)
C42 0.042(2) 0.026(2) 0.035(2) -0.0104(18) -0.0003(18) -0.0012(18)
C43 0.039(2) 0.027(2) 0.040(2) -0.0149(19) -0.0034(19) 0.0063(18)
C44 0.035(2) 0.036(2) 0.038(2) -0.014(2) 0.0053(18) -0.0029(18)
C45 0.027(2) 0.048(3) 0.036(2) -0.023(2) -0.0044(17) 0.0041(18)
C46 0.030(2) 0.050(3) 0.042(3) -0.017(2) 0.0030(19) 0.003(2)
C47 0.036(2) 0.055(3) 0.045(3) -0.038(2) -0.001(2) 0.001(2)
C48 0.030(2) 0.040(2) 0.034(2) -0.020(2) -0.0042(17) -0.0001(18)
C49 0.047(3) 0.038(3) 0.049(3) -0.028(2) 0.009(2) -0.016(2)
C50 0.042(3) 0.058(3) 0.056(3) -0.039(3) 0.005(2) -0.013(2)
C51 0.036(2) 0.038(3) 0.040(3) -0.018(2) 0.0020(19) 0.0149(19)
C52 0.048(3) 0.032(2) 0.033(2) -0.0124(19) 0.0128(19) -0.013(2)
C53 0.055(3) 0.041(3) 0.031(2) -0.019(2) 0.012(2) -0.007(2)
C54 0.038(2) 0.048(3) 0.035(2) -0.026(2) 0.0058(19) -0.005(2)
C55 0.028(2) 0.046(3) 0.082(4) -0.038(3) 0.004(2) 0.000(2)
C56 0.050(3) 0.041(3) 0.059(3) -0.036(3) 0.004(2) -0.011(2)
C57 0.034(2) 0.046(3) 0.041(2) -0.033(2) -0.0005(18) 0.0015(19)
C58 0.043(3) 0.037(3) 0.042(3) -0.017(2) -0.001(2) 0.007(2)
C59 0.055(3) 0.041(3) 0.045(3) -0.029(2) 0.012(2) -0.015(2)
C60 0.034(2) 0.035(2) 0.056(3) -0.021(2) -0.007(2) 0.0062(19)
C61 0.035(2) 0.042(3) 0.034(2) -0.012(2) -0.0016(18) -0.0023(19)
C62 0.053(3) 0.041(3) 0.042(3) -0.027(2) 0.005(2) 0.002(2)
C65 0.035(2) 0.070(4) 0.038(3) -0.026(3) -0.0032(19) -0.004(2)
O5 0.066(2) 0.040(2) 0.069(2) -0.0448(19) 0.0152(19) -0.0005(17)
O7 0.082(3) 0.081(3) 0.071(3) -0.034(3) -0.020(2) -0.014(3)
S1 0.0639(9) 0.0649(10) 0.0737(10) -0.0035(8) -0.0217(8) -0.0256(8)
O8 0.053(2) 0.039(2) 0.077(3) -0.0111(19) -0.0157(19) 0.0041(17)
O9 0.062(3) 0.080(4) 0.132(5) -0.004(3) -0.028(3) -0.032(3)
O10 0.136(5) 0.120(5) 0.076(4) 0.009(3) -0.023(3) -0.064(4)
O1 0.052(2) 0.0335(19) 0.067(2) -0.0059(17) 0.0098(18) -0.0189(16)
O4 0.049(2) 0.040(2) 0.113(3) -0.060(2) -0.013(2) 0.0110(16)

loop_
_atom_type_symbol
_atom_type_description
_atom_type_scat_dispersion_real
_atom_type_scat_dispersion_imag
_atom_type_scat_source
C C 0.0181 0.0091 'International Tables Vol C Tables 4.2.6.8 and 6.1.1.4'
H H 0.0000 0.0000 'International Tables Vol C Tables 4.2.6.8 and 6.1.1.4'
N N 0.0311 0.0180 'International Tables Vol C Tables 4.2.6.8 and 6.1.1.4'
O O 0.0492 0.0322 'International Tables Vol C Tables 4.2.6.8 and 6.1.1.4'
U U -4.3638 13.4090 'International Tables Vol C Tables 4.2.6.8 and 6.1.1.4'
S S 0.3331 0.5567 'International Tables Vol C Tables 4.2.6.8 and 6.1.1.4'

loop_
_geom_angle_atom_site_label_1
_geom_angle_atom_site_label_2
_geom_angle_atom_site_label_3
_geom_angle
_geom_angle_site_symmetry_1
_geom_angle_site_symmetry_3
O2 U1 O1 178.00(16) . .
O2 U1 O5 95.36(15) . .
O1 U1 O5 86.31(16) . .
O2 U1 O3 88.87(15) . .
O1 U1 O3 90.32(16) . .
O5 U1 O3 80.10(13) . .
O2 U1 O4 88.70(16) . 2_656
O1 U1 O4 89.33(17) . 2_656
O5 U1 O4 157.23(14) . 2_656
O3 U1 O4 77.58(12) . 2_656
O2 U1 O8 90.36(16) . .
O1 U1 O8 89.41(16) . .
O5 U1 O8 130.09(14) . .
O3 U1 O8 149.69(13) . .
O4 U1 O8 72.11(14) 2_656 .
O2 U1 O7 91.34(17) . .
O1 U1 O7 90.20(18) . .
O5 U1 O7 73.28(16) . .
O3 U1 O7 153.29(15) . .
O4 U1 O7 129.13(15) 2_656 .
O8 U1 O7 57.02(16) . .
O2 U1 S1 92.37(13) . .
O1 U1 S1 88.37(14) . .
O5 U1 S1 101.85(11) . .
O3 U1 S1 177.57(8) . .
O4 U1 S1 100.35(10) 2_656 .
O8 U1 S1 28.27(11) . .
O7 U1 S1 28.81(12) . .
C10 O3 U1 148.6(3) . .
C20 N2 C54 122.8(4) . 2_766
C20 N2 C21 112.0(4) . .
C54 N2 C21 123.7(4) 2_766 .
C38 N8 C53 120.9(4) . .
C38 N8 C29 111.5(4) . .
C53 N8 C29 120.6(4) . .
C36 N9 C23 112.9(4) . .
C36 N9 C44 122.9(4) . .
C23 N9 C44 123.4(4) . .
C52 N10 C53 122.4(4) . .
C52 N10 C28 112.6(4) . .
C53 N10 C28 124.3(4) . .
C24 N12 C42 112.4(4) . .
C24 N12 C44 122.3(4) . .
C42 N12 C44 124.5(4) . .
C56 N13 C41 120.7(4) . .
C56 N13 C15 119.4(4) . .
C41 N13 C15 119.9(4) . .
C33 N14 C65 122.3(4) . .
C33 N14 C25 111.7(4) . 2_665
C65 N14 C25 124.3(4) . 2_665
C20 N15 C48 111.7(4) . .
C20 N15 C14 122.0(4) . .
C48 N15 C14 121.8(4) . .
C36 N16 C32 112.0(4) . .
C36 N16 C46 121.4(4) . .
C32 N16 C46 121.8(4) . .
C34 N17 C14 123.4(4) . .
C34 N17 C32 113.1(4) . .
C14 N17 C32 123.4(4) . .
C34 N19 C26 122.7(4) . .
C34 N19 C23 112.1(4) . .
C26 N19 C23 123.2(4) . .
C49 N20 C28 112.7(4) . .
C49 N20 C50 122.8(4) . .
C28 N20 C50 122.9(4) . .
C43 N21 C26 122.6(4) . .
C43 N21 C42 112.8(4) . .
C26 N21 C42 122.6(4) . .
C61 N22 C11 121.1(4) . .
C61 N22 C18 112.2(4) . .
C11 N22 C18 123.5(4) . .
C24 N23 C54 121.8(4) . .
C24 N23 C16 112.8(4) . .
C54 N23 C16 124.9(4) . .
C38 N24 C62 123.2(4) . .
C38 N24 C25 112.2(4) . .
C62 N24 C25 124.5(4) . .
C45 N25 C21 112.5(4) . .
C45 N25 C60 122.9(4) . 2_766
C21 N25 C60 124.0(4) . 2_766
C49 N26 C37 112.0(4) . .
C49 N26 C27 122.3(4) . .
C37 N26 C27 122.0(4) . .
C31 N27 C55 121.0(4) . .
C31 N27 C13 119.9(4) . .
C55 N27 C13 119.2(4) . .
C40 N29 C58 112.2(4) . .
C40 N29 C62 122.6(4) . 2_665
C58 N29 C62 124.5(4) . 2_665
C43 N33 C16 112.5(4) . .
C43 N33 C60 122.9(4) . .
C16 N33 C60 123.9(4) . .
C22 C3 C4 119.2(4) . .
C22 C3 C10 120.9(4) . .
C4 C3 C10 119.9(4) . .
C31 C4 C3 118.9(4) . .
C52 N30 C11 121.4(4) . .
C52 N30 C37 112.0(4) . .
C11 N30 C37 126.5(4) . .
C61 N31 C65 122.3(4) . .
C61 N31 C58 113.1(4) . .
C65 N31 C58 124.3(4) . .
C40 N28 C27 123.3(4) . .
C40 N28 C18 112.1(4) . .
C27 N28 C18 124.2(4) . .
C45 N32 C48 113.0(4) . .
C45 N32 C46 123.0(4) . .
C48 N32 C46 123.7(4) . .
O3 C10 O4 126.0(4) . .
O3 C10 C3 117.6(4) . .
O4 C10 C3 116.4(4) . .
N22 C11 N30 113.8(4) . .
C33 N34 C29 112.9(4) 2_665 .
C33 N34 C50 123.0(4) 2_665 .
C29 N34 C50 123.6(4) . .
N27 C13 C19 112.2(4) . .
N17 C14 N15 112.9(3) . .
N13 C15 C57 113.7(4) . .
N23 C16 N33 116.0(4) . .
N23 C16 C42 103.3(3) . .
N33 C16 C42 103.5(3) . .
N28 C18 N22 114.8(4) . .
N28 C18 C58 103.3(4) . .
N22 C18 C58 103.6(4) . .
C13 C19 C51 110.9(4) . .
O15 C20 N2 125.2(4) . .
O15 C20 N15 126.3(5) . .
N2 C20 N15 108.4(4) . .
N25 C21 N2 115.8(4) . .
N25 C21 C48 103.6(3) . .
N2 C21 C48 103.5(3) . .
C55 C22 C3 119.6(4) . .
N9 C23 N19 115.3(4) . .
N9 C23 C32 102.7(3) . .
N19 C23 C32 103.0(3) . .
O18 C24 N12 126.4(4) . .
O18 C24 N23 125.7(4) . .
N12 C24 N23 108.0(4) . .
N14 C25 N24 115.0(4) 2_665 .
N14 C25 C29 103.1(4) 2_665 .
N24 C25 C29 103.3(4) . .
N21 C26 N19 113.5(4) . .
N28 C27 N26 113.5(4) . .
N20 C28 N10 115.0(4) . .
N20 C28 C37 103.3(4) . .
N10 C28 C37 102.9(4) . .
N34 C29 N8 114.2(4) . .
N34 C29 C25 103.5(4) . .
N8 C29 C25 103.6(4) . .
C59 C30 C39 118.1(4) . .
C59 C30 C35 119.5(5) . .
C39 C30 C35 122.4(4) . .
N27 C31 C4 121.0(4) . .
N16 C32 N17 114.7(4) . .
N16 C32 C23 103.8(3) . .
N17 C32 C23 102.8(3) . .
O20 C33 N34 126.3(5) . 2_665
O20 C33 N14 125.4(5) . .
N34 C33 N14 108.2(4) 2_665 .
O16 C34 N17 125.6(4) . .
O16 C34 N19 125.8(4) . .
N17 C34 N19 108.5(4) . .
O6 C35 O5 125.8(5) . .
O6 C35 C30 119.0(5) . .
O5 C35 C30 115.2(5) . .
O19 C36 N16 126.4(4) . .
O19 C36 N9 125.7(4) . .
N16 C36 N9 107.9(4) . .
N30 C37 N26 115.2(4) . .
N30 C37 C28 104.1(4) . .
N26 C37 C28 103.3(4) . .
O21 C38 N24 126.6(4) . .
O21 C38 N8 125.4(4) . .
N24 C38 N8 108.0(4) . .
C41 C39 C30 120.2(4) . .
O25 C40 N29 126.1(5) . .
O25 C40 N28 125.3(5) . .
N29 C40 N28 108.5(4) . .
N13 C41 C39 119.8(5) . .
N21 C42 N12 115.3(4) . .
N21 C42 C16 102.9(4) . .
N12 C42 C16 103.4(3) . .
O14 C43 N21 126.6(4) . .
O14 C43 N33 125.6(4) . .
N21 C43 N33 107.8(4) . .
N9 C44 N12 114.3(4) . .
O17 C45 N25 126.3(5) . .
O17 C45 N32 126.0(5) . .
N25 C45 N32 107.6(4) . .
N32 C46 N16 112.9(4) . .
C47 C47 C57 113.3(5) 2_667 .
N32 C48 N15 115.8(4) . .
N32 C48 C21 103.0(3) . .
N15 C48 C21 103.0(3) . .
O24 C49 N26 126.3(5) . .
O24 C49 N20 125.6(5) . .
N26 C49 N20 108.1(4) . .
N34 C50 N20 113.8(4) . .
C51 C51 C19 112.9(5) 2_566 .
O23 C52 N10 126.7(4) . .
O23 C52 N30 125.0(5) . .
N10 C52 N30 108.2(4) . .
N8 C53 N10 113.6(4) . .
N23 C54 N2 113.7(4) . 2_766
N27 C55 C22 120.2(4) . .
N13 C56 C59 121.1(5) . .
C15 C57 C47 111.1(4) . .
N31 C58 N29 115.9(4) . .
N31 C58 C18 103.1(4) . .
N29 C58 C18 103.5(4) . .
C56 C59 C30 120.1(5) . .
N25 C60 N33 114.0(4) 2_766 .
O22 C61 N22 126.3(4) . .
O22 C61 N31 126.1(4) . .
N22 C61 N31 107.7(4) . .
N24 C62 N29 114.5(4) . 2_665
N14 C65 N31 113.5(4) . .
C35 O5 U1 133.5(3) . .
S1 O7 U1 100.1(2) . .
O10 S1 O9 111.5(4) . .
O10 S1 O8 110.6(3) . .
O9 S1 O8 112.2(4) . .
O10 S1 O7 110.9(4) . .
O9 S1 O7 109.7(3) . .
O8 S1 O7 101.5(2) . .
O10 S1 U1 120.9(3) . .
O9 S1 U1 127.6(2) . .
O8 S1 U1 50.54(15) . .
O7 S1 U1 51.13(16) . .
S1 O8 U1 101.2(2) . .
C10 O4 U1 154.5(4) . 2_656

loop_
_geom_bond_atom_site_label_1
_geom_bond_atom_site_label_2
_geom_bond_distance
_geom_bond_site_symmetry_2
U1 O2 1.763(4) .
U1 O1 1.767(3) .
U1 O5 2.311(3) .
U1 O3 2.348(3) .
U1 O4 2.365(3) 2_656
U1 O8 2.432(4) .
U1 O7 2.444(4) .
U1 S1 3.0903(15) .
O3 C10 1.228(5) .
O21 C38 1.218(5) .
O15 C20 1.225(5) .
O17 C45 1.210(5) .
O20 C33 1.216(5) .
O18 C24 1.206(5) .
O19 C36 1.216(5) .
N2 C20 1.360(6) .
N2 C54 1.440(6) 2_766
N2 C21 1.446(5) .
O23 C52 1.211(6) .
O6 C35 1.206(7) .
O22 C61 1.210(6) .
O14 C43 1.214(5) .
O25 C40 1.221(6) .
N8 C38 1.389(6) .
N8 C53 1.441(6) .
N8 C29 1.443(6) .
N9 C36 1.373(6) .
N9 C23 1.437(5) .
N9 C44 1.441(6) .
N10 C52 1.363(6) .
N10 C53 1.451(6) .
N10 C28 1.454(6) .
O16 C34 1.218(5) .
N12 C24 1.374(6) .
N12 C42 1.448(5) .
N12 C44 1.450(6) .
N13 C56 1.328(6) .
N13 C41 1.345(6) .
N13 C15 1.500(5) .
N14 C33 1.374(7) .
N14 C65 1.435(7) .
N14 C25 1.449(5) 2_665
N15 C20 1.366(6) .
N15 C48 1.454(5) .
N15 C14 1.455(6) .
N16 C36 1.367(6) .
N16 C32 1.439(6) .
N16 C46 1.462(6) .
N17 C34 1.352(6) .
N17 C14 1.444(6) .
N17 C32 1.453(5) .
O24 C49 1.215(6) .
N19 C34 1.366(6) .
N19 C26 1.448(6) .
N19 C23 1.457(5) .
N20 C49 1.363(6) .
N20 C28 1.444(6) .
N20 C50 1.460(7) .
N21 C43 1.370(6) .
N21 C26 1.443(6) .
N21 C42 1.447(6) .
N22 C61 1.373(6) .
N22 C11 1.439(6) .
N22 C18 1.453(6) .
N23 C24 1.381(6) .
N23 C54 1.435(6) .
N23 C16 1.436(6) .
N24 C38 1.361(6) .
N24 C62 1.428(6) .
N24 C25 1.460(6) .
N25 C45 1.370(6) .
N25 C21 1.443(5) .
N25 C60 1.444(6) 2_766
N26 C49 1.362(7) .
N26 C37 1.456(6) .
N26 C27 1.460(6) .
N27 C31 1.332(6) .
N27 C55 1.339(6) .
N27 C13 1.494(5) .
N29 C40 1.367(6) .
N29 C58 1.445(6) .
N29 C62 1.452(6) 2_665
N33 C43 1.379(6) .
N33 C16 1.441(6) .
N33 C60 1.448(6) .
C3 C22 1.375(6) .
C3 C4 1.381(6) .
C3 C10 1.507(5) .
C4 C31 1.373(6) .
N30 C52 1.374(6) .
N30 C11 1.442(6) .
N30 C37 1.443(6) .
N31 C61 1.378(6) .
N31 C65 1.439(6) .
N31 C58 1.440(6) .
N28 C40 1.371(6) .
N28 C27 1.427(6) .
N28 C18 1.448(7) .
N32 C45 1.370(6) .
N32 C48 1.442(5) .
N32 C46 1.447(6) .
C10 O4 1.236(5) .
N34 C33 1.357(7) 2_665
N34 C29 1.434(5) .
N34 C50 1.443(7) .
C13 C19 1.508(6) .
C15 C57 1.509(6) .
C16 C42 1.563(6) .
C18 C58 1.552(7) .
C19 C51 1.520(5) .
C21 C48 1.546(6) .
C22 C55 1.372(7) .
C23 C32 1.553(6) .
C25 N14 1.449(5) 2_665
C25 C29 1.545(7) .
C28 C37 1.539(7) .
C30 C59 1.375(7) .
C30 C39 1.379(7) .
C30 C35 1.516(6) .
C33 N34 1.357(7) 2_665
C35 O5 1.277(6) .
C39 C41 1.378(6) .
C47 C47 1.511(8) 2_667
C47 C57 1.519(6) .
C51 C51 1.504(8) 2_566
C54 N2 1.440(6) 2_766
C56 C59 1.362(6) .
C60 N25 1.444(6) 2_766
C62 N29 1.452(6) 2_665
O7 S1 1.512(5) .
S1 O10 1.437(6) .
S1 O9 1.439(5) .
S1 O8 1.492(5) .
O4 U1 2.365(3) 2_656

loop_
_platon_squeeze_void_nr
_platon_squeeze_void_average_x
_platon_squeeze_void_average_y
_platon_squeeze_void_average_z
_platon_squeeze_void_volume
_platon_squeeze_void_count_electrons
_platon_squeeze_void_content
1 -0.003 0.000 0.001 1066 202 ' '
